data_4087264
loop_
_publ_author_name
'Freitag, Benjamin'
'Elsen, Holger'
'Pahl, J\"urgen'
'Ballmann, Gerd'
'Herrera, Alberto'
'Dorta, Romano'
'Harder, Sjoerd'

_publ_section_title
;
 s-Block Metal Dibenzoazepinate Complexes: Evidence for Mg--Alkene
 Encapsulation
;
_journal_issue 9
_journal_name_full Organometallics
_journal_page_first 1860
_journal_paper_doi 10.1021/acs.organomet.7b00200
_journal_volume 36
_journal_year 2017
_chemical_formula_moiety 'C36 H36 Mg N2 O2'
_chemical_formula_sum 'C36 H36 Mg N2 O2'
_chemical_formula_weight 552.98
_space_group_crystal_system monoclinic
_space_group_IT_number 15
_space_group_name_Hall '-C 2yc'
_space_group_name_H-M_alt 'C 1 2/c 1'
_atom_sites_solution_hydrogens geom
_atom_sites_solution_primary direct
_audit_creation_date 2017-02-20
_audit_creation_method
;
Olex2 1.2
(compiled 2017.01.04 svn.r3372 for OlexSys, GUI svn.r5289)
;
_cell_angle_alpha 90.0
_cell_angle_beta 98.106(2)
_cell_angle_gamma 90.0
_cell_formula_units_Z 8
_cell_length_a 45.3947(11)
_cell_length_b 10.3734(2)
_cell_length_c 15.2106(4)
_cell_measurement_reflns_used 15074
_cell_measurement_temperature 100
_cell_measurement_theta_max 29.3150
_cell_measurement_theta_min 3.9340
_cell_volume 7091.1(3)
_computing_cell_refinement 'CrysAlisPro 1.171.38.43 (Rigaku OD, 2015)'
_computing_data_collection 'CrysAlisPro 1.171.38.43 (Rigaku OD, 2015)'
_computing_data_reduction 'CrysAlisPro 1.171.38.43 (Rigaku OD, 2015)'
_computing_molecular_graphics 'Olex2 (Dolomanov et al., 2009)'
_computing_publication_material 'Olex2 (Dolomanov et al., 2009)'
_computing_structure_refinement 'ShelXL (Sheldrick, 2015)'
_computing_structure_solution 'ShelXT (Sheldrick, 2015)'
_diffrn_ambient_environment N~2~
_diffrn_ambient_temperature 100
_diffrn_detector 'CCD plate'
_diffrn_detector_area_resol_mean 5.2903
_diffrn_detector_type AtlasS2
_diffrn_measured_fraction_theta_full 0.995
_diffrn_measured_fraction_theta_max 0.993
_diffrn_measurement_details
;
List of Runs (angles in degrees, time in seconds):

  # Type    Start    End  Width  t~exp~   \w     \q     \k     \f   Frames
--------------------------------------------------------------------------
  1  \w    -70.00 -26.00   1.00   40.00    --  -11.70 128.00  86.98   44
  2  \w    -44.00  64.00   1.00   40.00    --  -11.70  77.00 -30.00  108
  3  \w    -16.00  85.00   1.00   40.00    --   12.17  57.00 120.00  101
  4  \w    -20.00  88.00   1.00   40.00    --   12.17  77.00-120.00  108
  5  \w    -12.00  86.00   1.00   40.00    --   12.17  38.00  30.00   98
  6  \w    -10.00  62.00   1.00   40.00    --   14.00-111.00 -85.81   72
  7  \w    -18.00  57.00   1.00   40.00    --   14.00-102.00 100.46   75
  8  \w    -20.00  53.00   1.00   40.00    --   12.17 -99.00-150.00   73
  9  \w    -18.00  51.00   1.00   40.00    --   14.00-102.00   2.18   69
;
_diffrn_measurement_device 'four-circle diffractometer'
_diffrn_measurement_device_type 'SuperNova, Dual, Cu at zero, AtlasS2'
_diffrn_measurement_method '\w scans'
_diffrn_orient_matrix_UB_11 -0.0116875000
_diffrn_orient_matrix_UB_12 -0.0423904000
_diffrn_orient_matrix_UB_13 0.0216068000
_diffrn_orient_matrix_UB_21 -0.0395879500
_diffrn_orient_matrix_UB_22 0.0361241500
_diffrn_orient_matrix_UB_23 0.0000629000
_diffrn_orient_matrix_UB_31 -0.0235870000
_diffrn_orient_matrix_UB_32 -0.0397264000
_diffrn_orient_matrix_UB_33 -0.0230158000
_diffrn_radiation_monochromator mirror
_diffrn_radiation_probe x-ray
_diffrn_radiation_type MoK\a
_diffrn_radiation_wavelength 0.71073
_diffrn_reflns_av_R_equivalents 0.0450
_diffrn_reflns_av_unetI/netI 0.0244
_diffrn_reflns_Laue_measured_fraction_full 0.995
_diffrn_reflns_Laue_measured_fraction_max 0.993
_diffrn_reflns_limit_h_max 59
_diffrn_reflns_limit_h_min -58
_diffrn_reflns_limit_k_max 13
_diffrn_reflns_limit_k_min -13
_diffrn_reflns_limit_l_max 20
_diffrn_reflns_limit_l_min -19
_diffrn_reflns_number 65831
_diffrn_reflns_point_group_measured_fraction_full 0.995
_diffrn_reflns_point_group_measured_fraction_max 0.993
_diffrn_reflns_theta_full 26.000
_diffrn_reflns_theta_max 28.061
_diffrn_reflns_theta_min 2.972
_diffrn_source 'micro-focus sealed X-ray tube'
_exptl_absorpt_coefficient_mu 0.080
_exptl_absorpt_correction_T_max 0.999
_exptl_absorpt_correction_T_min 0.999
_exptl_absorpt_correction_type gaussian
_exptl_absorpt_process_details
;
CrysAlisPro 1.171.38.43 (Rigaku Oxford Diffraction, 2015)
Numerical absorption correction based on gaussian integration over
            a multifaceted crystal model
Empirical absorption correction using spherical harmonics,
 implemented in SCALE3 ABSPACK scaling algorithm.
;
_exptl_crystal_colour 'clear orange'
_exptl_crystal_colour_lustre clear
_exptl_crystal_colour_primary orange
_exptl_crystal_density_diffrn 1.036
_exptl_crystal_description block
_exptl_crystal_F_000 2352
_exptl_crystal_size_max 0.38
_exptl_crystal_size_mid 0.298
_exptl_crystal_size_min 0.202
_refine_diff_density_max 0.445
_refine_diff_density_min -0.307
_refine_diff_density_rms 0.068
_refine_ls_extinction_method none
_refine_ls_goodness_of_fit_ref 1.105
_refine_ls_hydrogen_treatment constr
_refine_ls_matrix_type full
_refine_ls_number_parameters 370
_refine_ls_number_reflns 8559
_refine_ls_number_restraints 0
_refine_ls_restrained_S_all 1.105
_refine_ls_R_factor_all 0.0767
_refine_ls_R_factor_gt 0.0704
_refine_ls_shift/su_max 0.001
_refine_ls_shift/su_mean 0.000
_refine_ls_structure_factor_coef Fsqd
_refine_ls_weighting_details 'w=1/[\s^2^(Fo^2^)+(0.0600P)^2^+21.8520P] where P=(Fo^2^+2Fc^2^)/3'
_refine_ls_weighting_scheme calc
_refine_ls_wR_factor_gt 0.1757
_refine_ls_wR_factor_ref 0.1791
_reflns_Friedel_coverage 0.000
_reflns_number_gt 7588
_reflns_number_total 8559
_reflns_threshold_expression 'I > 2\s(I)'
_cod_data_source_file om7b00200_si_002.cif
_cod_data_source_block hasj170214b
_cod_depositor_comments 'Adding full bibliography for 4087263--4087266.cif.'
_cod_database_code 4087264
_shelx_shelxl_version_number 2014/7
_chemical_oxdiff_formula 'C H N Mg O'
_shelx_space_group_comment
;
The symmetry employed for this shelxl refinement is uniquely defined
by the following loop, which should always be used as a source of
symmetry information in preference to the above space-group names.
They are only intended as comments.
;
_cell_oxdiff_angle_alpha 90.0259(19)
_cell_oxdiff_angle_beta 98.1301(19)
_cell_oxdiff_angle_gamma 89.9830(18)
_cell_oxdiff_length_a 45.4076(10)
_cell_oxdiff_length_b 10.3738(2)
_cell_oxdiff_length_c 15.2067(3)
_cell_oxdiff_measurement_reflns_used 28437
_cell_oxdiff_volume 7091.1(3)
_reflns_odcompleteness_completeness 99.34
_reflns_odcompleteness_iscentric 1
_reflns_odcompleteness_theta 28.02
_olex2_refinement_description
;
1. Fixed Uiso
 At 1.2 times of:
  All C(H) groups, All C(H,H) groups
2.a Secondary CH2 refined with riding coordinates:
 C32(H32A,H32B), C29(H29A,H29B), C33(H33A,H33B), C31(H31A,H31B), C30(H30A,
 H30B), C36(H36A,H36B), C35(H35A,H35B), C34(H34A,H34B)
2.b Aromatic/amide H refined with riding coordinates:
 C8(H8), C2(H2), C27(H27), C7(H7), C3(H3), C26(H26), C16(H16), C13(H13),
 C5(H5), C10(H10), C25(H25), C24(H24), C11(H11), C12(H12), C4(H4), C22(H22),
 C18(H18), C21(H21), C17(H17), C19(H19)
;
_olex2_date_sample_data_collection 2017-02-14
_olex2_submission_original_sample_id hasj170214b
_olex2_submission_special_instructions 'No special instructions were received'

loop_
_space_group_symop_id
_space_group_symop_operation_xyz
1 'x, y, z'
2 '-x, y, -z+1/2'
3 'x+1/2, y+1/2, z'
4 '-x+1/2, y+1/2, -z+1/2'
5 '-x, -y, -z'
6 'x, -y, z-1/2'
7 '-x+1/2, -y+1/2, -z'
8 'x+1/2, -y+1/2, z-1/2'

loop_
_atom_site_label
_atom_site_type_symbol
_atom_site_fract_x
_atom_site_fract_y
_atom_site_fract_z
_atom_site_U_iso_or_equiv
_atom_site_adp_type
_atom_site_occupancy
_atom_site_site_symmetry_order
_atom_site_calc_flag
_atom_site_refinement_flags_posn
Mg1 Mg 0.64368(2) 0.34419(7) 0.46788(5) 0.01898(16) Uani 1 1 d .
O1 O 0.67635(3) 0.25643(14) 0.55113(10) 0.0232(3) Uani 1 1 d .
O2 O 0.61261(4) 0.32407(16) 0.54967(10) 0.0262(3) Uani 1 1 d .
N1 N 0.65224(4) 0.53021(17) 0.45772(12) 0.0199(4) Uani 1 1 d .
N2 N 0.63536(4) 0.21434(17) 0.37081(12) 0.0215(4) Uani 1 1 d .
C8 C 0.68504(5) 0.6927(2) 0.60256(14) 0.0238(4) Uani 1 1 d .
H8 H 0.6909 0.7172 0.6612 0.029 Uiso 1 1 calc R
C2 C 0.67733(5) 0.5308(2) 0.32876(14) 0.0230(4) Uani 1 1 d .
H2 H 0.6599 0.4994 0.2964 0.028 Uiso 1 1 calc R
C1 C 0.67775(5) 0.56082(18) 0.41861(13) 0.0182(4) Uani 1 1 d .
C27 C 0.68515(5) 0.1768(2) 0.34375(13) 0.0224(4) Uani 1 1 d .
H27 H 0.6875 0.2658 0.3439 0.027 Uiso 1 1 calc R
C9 C 0.65335(5) 0.7062(2) 0.56986(14) 0.0217(4) Uani 1 1 d .
C6 C 0.70424(5) 0.61153(19) 0.46585(14) 0.0199(4) Uani 1 1 d .
C32 C 0.70814(5) 0.2827(2) 0.56039(15) 0.0245(4) Uani 1 1 d .
H32A H 0.7128 0.3626 0.5926 0.029 Uiso 1 1 calc R
H32B H 0.7147 0.2895 0.5026 0.029 Uiso 1 1 calc R
C7 C 0.70671(5) 0.6498(2) 0.55906(15) 0.0234(4) Uani 1 1 d .
H7 H 0.7255 0.6436 0.5919 0.028 Uiso 1 1 calc R
C14 C 0.63864(5) 0.62814(19) 0.50143(14) 0.0199(4) Uani 1 1 d .
C28 C 0.65707(5) 0.1260(2) 0.35261(13) 0.0209(4) Uani 1 1 d .
C3 C 0.70244(6) 0.5467(2) 0.28646(15) 0.0296(5) Uani 1 1 d .
H3 H 0.7015 0.5263 0.2266 0.035 Uiso 1 1 calc R
C26 C 0.70949(5) 0.0995(2) 0.33470(14) 0.0269(5) Uani 1 1 d .
H26 H 0.7278 0.1369 0.3297 0.032 Uiso 1 1 calc R
C16 C 0.59238(5) 0.3280(2) 0.30418(15) 0.0259(5) Uani 1 1 d .
H16 H 0.6038 0.4026 0.3122 0.031 Uiso 1 1 calc R
C23 C 0.65407(5) -0.0099(2) 0.34992(14) 0.0255(5) Uani 1 1 d .
C13 C 0.60778(5) 0.6435(2) 0.47916(16) 0.0269(5) Uani 1 1 d .
H13 H 0.5977 0.5935 0.4339 0.032 Uiso 1 1 calc R
C29 C 0.67154(5) 0.1253(2) 0.58189(15) 0.0258(5) Uani 1 1 d .
H29A H 0.6564 0.0816 0.5411 0.031 Uiso 1 1 calc R
H29B H 0.6653 0.1268 0.6403 0.031 Uiso 1 1 calc R
C33 C 0.59074(5) 0.2200(2) 0.54535(16) 0.0288(5) Uani 1 1 d .
H33A H 0.5975 0.1450 0.5157 0.035 Uiso 1 1 calc R
H33B H 0.5717 0.2476 0.5140 0.035 Uiso 1 1 calc R
C5 C 0.72927(5) 0.6233(2) 0.42233(16) 0.0248(4) Uani 1 1 d .
H5 H 0.7470 0.6526 0.4541 0.030 Uiso 1 1 calc R
C31 C 0.72301(5) 0.1693(2) 0.61175(17) 0.0294(5) Uani 1 1 d .
H31A H 0.7253 0.1847 0.6753 0.035 Uiso 1 1 calc R
H31B H 0.7423 0.1513 0.5944 0.035 Uiso 1 1 calc R
C30 C 0.70108(5) 0.0593(2) 0.58494(16) 0.0292(5) Uani 1 1 d .
H30A H 0.7036 0.0243 0.5274 0.035 Uiso 1 1 calc R
H30B H 0.7033 -0.0094 0.6286 0.035 Uiso 1 1 calc R
C10 C 0.63677(6) 0.7948(2) 0.61253(15) 0.0297(5) Uani 1 1 d .
H10 H 0.6465 0.8459 0.6577 0.036 Uiso 1 1 calc R
C25 C 0.70651(6) -0.0335(2) 0.33311(16) 0.0333(6) Uani 1 1 d .
H25 H 0.7227 -0.0863 0.3272 0.040 Uiso 1 1 calc R
C15 C 0.60600(5) 0.2090(2) 0.32850(13) 0.0222(4) Uani 1 1 d .
C24 C 0.67903(6) -0.0859(2) 0.34046(15) 0.0323(5) Uani 1 1 d .
H24 H 0.6769 -0.1751 0.3391 0.039 Uiso 1 1 calc R
C20 C 0.58810(5) 0.0967(2) 0.31545(14) 0.0264(5) Uani 1 1 d .
C11 C 0.60626(6) 0.8084(3) 0.58928(16) 0.0345(6) Uani 1 1 d .
H11 H 0.5957 0.8682 0.6180 0.041 Uiso 1 1 calc R
C12 C 0.59190(6) 0.7316(3) 0.52293(17) 0.0327(5) Uani 1 1 d .
H12 H 0.5714 0.7387 0.5072 0.039 Uiso 1 1 calc R
C4 C 0.72843(5) 0.5924(2) 0.33290(17) 0.0292(5) Uani 1 1 d .
H4 H 0.7453 0.6027 0.3051 0.035 Uiso 1 1 calc R
C22 C 0.62664(6) -0.0757(2) 0.36191(16) 0.0323(5) Uani 1 1 d .
H22 H 0.6288 -0.1596 0.3833 0.039 Uiso 1 1 calc R
C18 C 0.54558(6) 0.2281(3) 0.25458(18) 0.0364(6) Uani 1 1 d .
H18 H 0.5257 0.2335 0.2295 0.044 Uiso 1 1 calc R
C21 C 0.59884(6) -0.0313(2) 0.34622(16) 0.0334(5) Uani 1 1 d .
H21 H 0.5841 -0.0898 0.3562 0.040 Uiso 1 1 calc R
C36 C 0.61686(6) 0.3815(3) 0.63869(16) 0.0335(5) Uani 1 1 d .
H36A H 0.6148 0.4745 0.6352 0.040 Uiso 1 1 calc R
H36B H 0.6364 0.3606 0.6699 0.040 Uiso 1 1 calc R
C17 C 0.56276(6) 0.3383(3) 0.26891(18) 0.0339(5) Uani 1 1 d .
H17 H 0.5544 0.4188 0.2549 0.041 Uiso 1 1 calc R
C19 C 0.55848(6) 0.1093(3) 0.27816(16) 0.0328(5) Uani 1 1 d .
H19 H 0.5468 0.0354 0.2686 0.039 Uiso 1 1 calc R
C35 C 0.59304(7) 0.3239(3) 0.68462(19) 0.0431(7) Uani 1 1 d .
H35A H 0.5749 0.3747 0.6744 0.052 Uiso 1 1 calc R
H35B H 0.5994 0.3169 0.7480 0.052 Uiso 1 1 calc R
C34 C 0.58847(8) 0.1908(3) 0.64169(19) 0.0447(7) Uani 1 1 d .
H34A H 0.6038 0.1309 0.6667 0.054 Uiso 1 1 calc R
H34B H 0.5691 0.1557 0.6485 0.054 Uiso 1 1 calc R

loop_
_atom_site_aniso_label
_atom_site_aniso_U_11
_atom_site_aniso_U_22
_atom_site_aniso_U_33
_atom_site_aniso_U_23
_atom_site_aniso_U_13
_atom_site_aniso_U_12
Mg1 0.0247(4) 0.0155(3) 0.0173(3) -0.0012(3) 0.0049(3) -0.0019(3)
O1 0.0279(8) 0.0179(7) 0.0239(8) 0.0027(6) 0.0035(6) -0.0005(6)
O2 0.0326(8) 0.0282(8) 0.0193(7) -0.0030(6) 0.0086(6) -0.0102(7)
N1 0.0240(9) 0.0153(8) 0.0215(9) -0.0019(7) 0.0069(7) -0.0009(7)
N2 0.0272(9) 0.0178(8) 0.0192(8) -0.0011(7) 0.0024(7) 0.0005(7)
C8 0.0379(12) 0.0181(10) 0.0148(9) -0.0009(7) 0.0022(8) -0.0033(9)
C2 0.0317(11) 0.0163(9) 0.0215(10) -0.0006(8) 0.0056(8) 0.0005(8)
C1 0.0257(10) 0.0116(8) 0.0184(9) 0.0019(7) 0.0066(8) 0.0016(7)
C27 0.0326(11) 0.0184(10) 0.0166(9) 0.0015(8) 0.0049(8) 0.0024(8)
C9 0.0340(11) 0.0158(9) 0.0171(9) 0.0009(7) 0.0102(8) 0.0012(8)
C6 0.0262(10) 0.0131(9) 0.0214(10) 0.0024(7) 0.0067(8) 0.0016(8)
C32 0.0279(11) 0.0221(10) 0.0231(10) 0.0010(8) 0.0029(8) -0.0014(9)
C7 0.0270(11) 0.0190(10) 0.0233(10) 0.0033(8) 0.0007(8) -0.0032(8)
C14 0.0286(10) 0.0123(9) 0.0207(10) 0.0024(7) 0.0097(8) 0.0007(8)
C28 0.0328(11) 0.0181(10) 0.0111(8) 0.0007(7) 0.0008(8) 0.0024(8)
C3 0.0496(14) 0.0209(10) 0.0216(11) 0.0017(8) 0.0171(10) 0.0019(10)
C26 0.0327(12) 0.0305(12) 0.0180(10) -0.0013(9) 0.0053(8) 0.0044(9)
C16 0.0268(11) 0.0256(11) 0.0255(11) -0.0039(9) 0.0044(9) -0.0010(9)
C23 0.0401(13) 0.0187(10) 0.0162(9) -0.0010(8) -0.0016(9) -0.0006(9)
C13 0.0304(11) 0.0246(11) 0.0271(11) 0.0008(9) 0.0087(9) -0.0005(9)
C29 0.0329(12) 0.0220(10) 0.0224(10) 0.0057(8) 0.0039(9) -0.0039(9)
C33 0.0291(11) 0.0280(12) 0.0303(12) 0.0001(9) 0.0077(9) -0.0079(9)
C5 0.0253(10) 0.0178(10) 0.0332(12) 0.0014(9) 0.0104(9) 0.0002(8)
C31 0.0314(12) 0.0238(11) 0.0319(12) 0.0044(9) 0.0009(9) 0.0009(9)
C30 0.0371(13) 0.0216(11) 0.0284(12) 0.0038(9) 0.0028(10) 0.0001(9)
C10 0.0484(14) 0.0214(11) 0.0215(11) -0.0031(8) 0.0125(10) 0.0041(10)
C25 0.0428(14) 0.0324(13) 0.0233(11) -0.0050(9) 0.0003(10) 0.0173(11)
C15 0.0295(11) 0.0234(10) 0.0147(9) -0.0011(8) 0.0070(8) -0.0037(8)
C24 0.0564(16) 0.0153(10) 0.0225(11) -0.0010(8) -0.0042(10) 0.0065(10)
C20 0.0325(12) 0.0297(12) 0.0169(10) 0.0010(8) 0.0032(8) -0.0062(9)
C11 0.0482(15) 0.0312(13) 0.0277(12) 0.0013(10) 0.0182(11) 0.0149(11)
C12 0.0304(12) 0.0335(13) 0.0367(13) 0.0076(10) 0.0137(10) 0.0091(10)
C4 0.0322(12) 0.0223(11) 0.0372(13) 0.0030(9) 0.0198(10) 0.0027(9)
C22 0.0490(15) 0.0178(10) 0.0275(12) 0.0065(9) -0.0032(10) -0.0093(10)
C18 0.0236(11) 0.0527(16) 0.0325(13) -0.0005(12) 0.0023(9) -0.0022(11)
C21 0.0435(14) 0.0270(12) 0.0281(12) 0.0039(9) -0.0003(10) -0.0153(11)
C36 0.0433(14) 0.0356(13) 0.0239(11) -0.0090(10) 0.0124(10) -0.0101(11)
C17 0.0287(12) 0.0373(14) 0.0363(13) 0.0009(11) 0.0062(10) 0.0045(10)
C19 0.0312(12) 0.0386(14) 0.0288(12) -0.0006(10) 0.0052(10) -0.0128(10)
C35 0.0578(18) 0.0413(15) 0.0363(14) -0.0060(12) 0.0273(13) -0.0051(13)
C34 0.0614(18) 0.0410(15) 0.0370(15) -0.0005(12) 0.0250(13) -0.0172(14)

loop_
_atom_type_symbol
_atom_type_description
_atom_type_scat_dispersion_real
_atom_type_scat_dispersion_imag
_atom_type_scat_source
C C 0.0033 0.0016 'International Tables Vol C Tables 4.2.6.8 and 6.1.1.4'
H H 0.0000 0.0000 'International Tables Vol C Tables 4.2.6.8 and 6.1.1.4'
Mg Mg 0.0486 0.0363 'International Tables Vol C Tables 4.2.6.8 and 6.1.1.4'
N N 0.0061 0.0033 'International Tables Vol C Tables 4.2.6.8 and 6.1.1.4'
O O 0.0106 0.0060 'International Tables Vol C Tables 4.2.6.8 and 6.1.1.4'

loop_
_exptl_crystal_face_index_h
_exptl_crystal_face_index_k
_exptl_crystal_face_index_l
_exptl_crystal_face_perp_dist
_exptl_oxdiff_crystal_face_indexfrac_h
_exptl_oxdiff_crystal_face_indexfrac_k
_exptl_oxdiff_crystal_face_indexfrac_l
_exptl_oxdiff_crystal_face_x
_exptl_oxdiff_crystal_face_y
_exptl_oxdiff_crystal_face_z
49 -8 -10 0.1372 49.0289 -7.9992 -10.0163 0.0350 0.1062 1.0024
-7 -12 -11 0.1397 -7.0020 -11.9985 -11.0099 0.8318 0.0027 0.5283
-56 -7 6 0.1189 -56.0124 -7.0010 6.0009 0.7665 -0.4890 -0.4392
-33 -13 2 0.1446 -32.9933 -13.0010 1.9905 0.8624 -0.5476 0.1121
19 -14 -5 0.1401 19.0298 -14.0003 -5.0189 0.5008 -0.3076 0.8350
-1 -14 7 0.1312 -0.9613 -14.0026 6.9818 0.4467 -0.7824 0.4602
-25 -11 12 0.1375 -24.9735 -11.0031 11.9887 0.4662 -0.8716 0.0045
-13 -8 18 0.1754 -12.9604 -8.0043 17.9883 0.0744 -1.0012 -0.0487
9 -11 13 0.1474 9.0505 -11.0038 12.9818 0.0765 -0.9119 0.3840
33 -12 4 0.1426 33.0517 -12.0023 3.9784 0.0623 -0.5922 0.8085
-29 3 20 0.1952 -28.9880 2.9964 20.0038 -0.2641 -0.6831 -0.6938
36 0 16 0.1881 36.0529 -0.0039 15.9888 -0.7488 -0.6343 0.2221
-1 6 20 0.1987 -0.9753 5.9963 20.0020 -0.6936 -0.5754 -0.4904
-41 9 12 0.1537 -41.0219 8.9988 12.0154 -0.2088 -0.1495 -0.9740
62 -1 2 0.1059 62.0461 -1.0014 1.9863 -0.6722 -0.1166 0.7298
62 -2 1 0.1042 62.0462 -2.0013 0.9854 -0.6073 -0.1131 0.7815
5 0 21 0.2025 5.0417 -0.0045 20.9935 -0.5266 -0.8317 -0.1951
11 11 14 0.1756 11.0120 10.9978 14.0072 -0.9001 -0.1576 -0.4786
-1 -11 -14 0.1386 -1.0055 -10.9979 -14.0091 0.7921 0.1574 0.5938
-4 -2 -21 0.1616 -4.0373 -1.9957 -20.9961 0.6005 0.7595 0.2860
30 -11 -12 0.1326 30.0185 -10.9988 -12.0156 0.4123 0.0776 0.9268
-26 11 12 0.1544 -26.0158 10.9987 12.0148 -0.4555 -0.0777 -0.8807
1 15 1 0.1584 0.9741 15.0010 1.0173 -0.6691 0.5017 -0.5962
-57 6 5 0.1158 -57.0395 6.0003 5.0168 0.2487 0.0198 -0.9550
48 -9 -8 0.1327 48.0338 -8.9997 -8.0178 0.0432 -0.0090 1.0065
17 11 -13 0.1660 16.9665 11.0034 -12.9868 -0.3573 0.9114 -0.0846
-63 -3 2 0.1146 -63.0319 -2.9997 2.0081 0.7625 -0.1861 -0.6306
-55 4 11 0.1457 -55.0234 3.9988 11.0124 0.1769 -0.2901 -0.9247
-55 8 2 0.1164 -55.0475 8.0010 2.0195 0.2098 0.2107 -0.9753
-55 -3 -7 0.1179 -55.0431 -2.9980 -6.9911 0.8787 0.1701 -0.4301
-62 3 5 0.1202 -62.0371 3.0001 5.0142 0.4299 -0.0884 -0.8934
7 -14 -4 0.1351 7.0238 -14.0004 -4.0169 0.6079 -0.3470 0.6847
-33 11 -8 0.1175 -33.0571 11.0031 -7.9785 0.0701 0.7145 -0.7206
-48 9 8 0.1287 -48.0338 8.9997 8.0178 -0.0432 0.0090 -1.0065
-1 14 8 0.1572 -1.0125 13.9995 8.0146 -0.7627 0.1885 -0.6637
25 -12 -10 0.1351 25.0208 -11.9992 -10.0164 0.4637 -0.0376 0.8848
-13 2 -20 0.1657 -13.0490 2.0046 -19.9898 0.5057 0.8644 0.0115
3 -1 -21 0.1697 2.9654 -0.9957 -20.9962 0.4826 0.7954 0.3270
54 7 1 0.1324 54.0239 6.9996 0.9976 -0.9024 0.2119 0.3320
17 -9 -16 0.1419 16.9988 -8.9976 -16.0097 0.5580 0.3084 0.7457
4 -9 -17 0.1496 3.9885 -8.9972 -17.0069 0.7209 0.3483 0.6080
-7 -4 21 0.1983 -6.9585 -4.0047 20.9911 -0.2274 -0.9758 -0.1745
-40 -3 -14 0.1498 -40.0462 -2.9967 -13.9921 0.8742 0.4470 -0.1731
-56 2 -7 0.1119 -56.0533 2.0025 -6.9850 0.6775 0.3506 -0.6402
32 -9 11 0.1476 32.0582 -9.0035 10.9803 -0.2116 -0.7611 0.5936
-59 5 -2 0.1026 -59.0517 5.0017 -1.9822 0.4702 0.2609 -0.8541
-38 6 -13 0.1391 -38.0600 6.0038 -12.9821 0.4486 0.7321 -0.5195
-50 8 -3 0.1090 -50.0534 8.0020 -2.9801 0.2684 0.4086 -0.8575
-64 0 1 0.1035 -64.0401 0.0007 1.0121 0.6686 -0.0382 -0.7492
-15 9 -15 0.1655 -15.0544 9.0041 -14.9825 0.1180 0.9191 -0.3497
13 4 -20 0.1838 12.9643 4.0044 -19.9925 0.1401 0.9360 0.2316
-46 10 1 0.1209 -46.0472 10.0013 1.0204 0.0504 0.3223 -0.9390
-56 -5 -4 0.1173 -56.0345 -4.9988 -3.9941 0.9067 -0.0208 -0.3983
44 5 -16 0.1898 43.9900 5.0031 -15.9983 -0.3271 0.8131 0.5008
54 -3 -13 0.1657 54.0172 -2.9983 -13.0105 -0.1634 0.4054 0.8975
-38 12 2 0.1262 -38.0439 12.0011 2.0210 -0.1433 0.3547 -0.9383
60 -5 -5 0.1187 60.0396 -5.0002 -5.0162 -0.3235 0.0163 0.9498
46 10 -6 0.1565 46.0002 10.0014 -5.9955 -0.7856 0.5975 0.2049
59 4 -8 0.1542 59.0164 4.0012 -8.0045 -0.6267 0.4599 0.6170
62 1 2 0.0983 62.0424 0.9987 1.9887 -0.7570 -0.0444 0.6504
-61 0 -4 0.1027 -61.0473 0.0017 -3.9872 0.7488 0.1597 -0.6545
-19 -13 9 0.1267 -18.9713 -13.0027 8.9859 0.5537 -0.8251 0.1891

loop_
_geom_angle_atom_site_label_1
_geom_angle_atom_site_label_2
_geom_angle_atom_site_label_3
_geom_angle
O2 Mg1 O1 94.70(7)
N1 Mg1 O1 110.64(8)
N1 Mg1 O2 108.12(7)
N1 Mg1 N2 128.27(8)
N2 Mg1 O1 101.81(7)
N2 Mg1 O2 108.10(8)
C32 O1 Mg1 127.22(13)
C32 O1 C29 109.48(16)
C29 O1 Mg1 119.21(13)
C33 O2 Mg1 125.29(14)
C33 O2 C36 109.97(17)
C36 O2 Mg1 120.96(14)
C1 N1 Mg1 115.75(13)
C14 N1 Mg1 124.35(14)
C14 N1 C1 118.61(17)
C28 N2 Mg1 121.51(14)
C15 N2 Mg1 115.89(14)
C15 N2 C28 122.32(18)
C9 C8 H8 115.8
C7 C8 H8 115.8
C7 C8 C9 128.4(2)
C1 C2 H2 119.2
C3 C2 H2 119.2
C3 C2 C1 121.6(2)
N1 C1 C6 124.05(18)
C2 C1 N1 117.56(19)
C2 C1 C6 118.24(19)
C28 C27 H27 118.7
C26 C27 H27 118.7
C26 C27 C28 122.7(2)
C14 C9 C8 122.49(19)
C10 C9 C8 118.2(2)
C10 C9 C14 119.2(2)
C1 C6 C7 122.55(19)
C5 C6 C1 118.8(2)
C5 C6 C7 118.6(2)
O1 C32 H32A 110.6
O1 C32 H32B 110.6
O1 C32 C31 105.51(17)
H32A C32 H32B 108.8
C31 C32 H32A 110.6
C31 C32 H32B 110.6
C8 C7 C6 127.6(2)
C8 C7 H7 116.2
C6 C7 H7 116.2
N1 C14 C9 124.8(2)
C13 C14 N1 117.30(19)
C13 C14 C9 117.75(19)
N2 C28 C27 116.55(19)
N2 C28 C23 126.1(2)
C27 C28 C23 117.1(2)
C2 C3 H3 119.9
C4 C3 C2 120.2(2)
C4 C3 H3 119.9
C27 C26 H26 120.0
C25 C26 C27 120.0(2)
C25 C26 H26 120.0
C15 C16 H16 118.7
C17 C16 H16 118.7
C17 C16 C15 122.6(2)
C28 C23 C22 123.0(2)
C24 C23 C28 119.1(2)
C24 C23 C22 117.8(2)
C14 C13 H13 119.1
C12 C13 C14 121.8(2)
C12 C13 H13 119.1
O1 C29 H29A 110.7
O1 C29 H29B 110.7
O1 C29 C30 105.11(18)
H29A C29 H29B 108.8
C30 C29 H29A 110.7
C30 C29 H29B 110.7
O2 C33 H33A 110.9
O2 C33 H33B 110.9
O2 C33 C34 104.06(19)
H33A C33 H33B 109.0
C34 C33 H33A 110.9
C34 C33 H33B 110.9
C6 C5 H5 119.0
C4 C5 C6 122.0(2)
C4 C5 H5 119.0
C32 C31 H31A 111.3
C32 C31 H31B 111.3
C32 C31 C30 102.45(19)
H31A C31 H31B 109.2
C30 C31 H31A 111.3
C30 C31 H31B 111.3
C29 C30 C31 102.28(19)
C29 C30 H30A 111.3
C29 C30 H30B 111.3
C31 C30 H30A 111.3
C31 C30 H30B 111.3
H30A C30 H30B 109.2
C9 C10 H10 119.0
C11 C10 C9 122.0(2)
C11 C10 H10 119.0
C26 C25 H25 120.7
C24 C25 C26 118.6(2)
C24 C25 H25 120.7
N2 C15 C16 116.21(19)
N2 C15 C20 126.0(2)
C16 C15 C20 117.5(2)
C23 C24 H24 118.7
C25 C24 C23 122.6(2)
C25 C24 H24 118.7
C15 C20 C21 122.7(2)
C19 C20 C15 118.8(2)
C19 C20 C21 118.3(2)
C10 C11 H11 120.6
C12 C11 C10 118.8(2)
C12 C11 H11 120.6
C13 C12 H12 119.8
C11 C12 C13 120.5(2)
C11 C12 H12 119.8
C3 C4 C5 119.1(2)
C3 C4 H4 120.5
C5 C4 H4 120.5
C23 C22 H22 115.8
C21 C22 C23 128.4(2)
C21 C22 H22 115.8
C17 C18 H18 120.5
C17 C18 C19 119.0(2)
C19 C18 H18 120.5
C20 C21 H21 115.4
C22 C21 C20 129.2(2)
C22 C21 H21 115.4
O2 C36 H36A 110.7
O2 C36 H36B 110.7
O2 C36 C35 105.1(2)
H36A C36 H36B 108.8
C35 C36 H36A 110.7
C35 C36 H36B 110.7
C16 C17 C18 119.6(2)
C16 C17 H17 120.2
C18 C17 H17 120.2
C20 C19 C18 122.5(2)
C20 C19 H19 118.8
C18 C19 H19 118.8
C36 C35 H35A 111.2
C36 C35 H35B 111.2
C36 C35 C34 103.0(2)
H35A C35 H35B 109.1
C34 C35 H35A 111.2
C34 C35 H35B 111.2
C33 C34 C35 102.0(2)
C33 C34 H34A 111.4
C33 C34 H34B 111.4
C35 C34 H34A 111.4
C35 C34 H34B 111.4
H34A C34 H34B 109.2

loop_
_geom_bond_atom_site_label_1
_geom_bond_atom_site_label_2
_geom_bond_distance
Mg1 O1 2.0254(17)
Mg1 O2 2.0186(17)
Mg1 N1 1.9788(19)
Mg1 N2 1.9949(19)
O1 C32 1.456(3)
O1 C29 1.465(3)
O2 C33 1.461(3)
O2 C36 1.467(3)
N1 C1 1.411(3)
N1 C14 1.404(3)
N2 C28 1.402(3)
N2 C15 1.397(3)
C8 H8 0.9300
C8 C9 1.461(3)
C8 C7 1.337(3)
C2 H2 0.9300
C2 C1 1.399(3)
C2 C3 1.396(3)
C1 C6 1.413(3)
C27 H27 0.9300
C27 C28 1.403(3)
C27 C26 1.388(3)
C9 C14 1.411(3)
C9 C10 1.403(3)
C6 C7 1.461(3)
C6 C5 1.399(3)
C32 H32A 0.9700
C32 H32B 0.9700
C32 C31 1.517(3)
C7 H7 0.9300
C14 C13 1.403(3)
C28 C23 1.416(3)
C3 H3 0.9300
C3 C4 1.371(4)
C26 H26 0.9300
C26 C25 1.386(4)
C16 H16 0.9300
C16 C15 1.406(3)
C16 C17 1.380(3)
C23 C24 1.404(3)
C23 C22 1.454(3)
C13 H13 0.9300
C13 C12 1.390(3)
C29 H29A 0.9700
C29 H29B 0.9700
C29 C30 1.501(3)
C33 H33A 0.9700
C33 H33B 0.9700
C33 C34 1.514(4)
C5 H5 0.9300
C5 C4 1.393(3)
C31 H31A 0.9700
C31 H31B 0.9700
C31 C30 1.531(3)
C30 H30A 0.9700
C30 H30B 0.9700
C10 H10 0.9300
C10 C11 1.387(4)
C25 H25 0.9300
C25 C24 1.380(4)
C15 C20 1.418(3)
C24 H24 0.9300
C20 C21 1.468(3)
C20 C19 1.390(3)
C11 H11 0.9300
C11 C12 1.376(4)
C12 H12 0.9300
C4 H4 0.9300
C22 H22 0.9300
C22 C21 1.333(4)
C18 H18 0.9300
C18 C17 1.383(4)
C18 C19 1.390(4)
C21 H21 0.9300
C36 H36A 0.9700
C36 H36B 0.9700
C36 C35 1.492(4)
C17 H17 0.9300
C19 H19 0.9300
C35 H35A 0.9700
C35 H35B 0.9700
C35 C34 1.529(4)
C34 H34A 0.9700
C34 H34B 0.9700

loop_
_geom_torsion_atom_site_label_1
_geom_torsion_atom_site_label_2
_geom_torsion_atom_site_label_3
_geom_torsion_atom_site_label_4
_geom_torsion
Mg1 O1 C32 C31 -165.28(14)
Mg1 O1 C29 C30 142.63(15)
Mg1 O2 C33 C34 142.21(19)
Mg1 O2 C36 C35 -168.50(18)
Mg1 N1 C1 C2 66.5(2)
Mg1 N1 C1 C6 -108.98(19)
Mg1 N1 C14 C9 112.4(2)
Mg1 N1 C14 C13 -63.3(2)
Mg1 N2 C28 C27 -49.5(2)
Mg1 N2 C28 C23 124.8(2)
Mg1 N2 C15 C16 46.0(2)
Mg1 N2 C15 C20 -127.8(2)
O1 C32 C31 C30 29.2(2)
O1 C29 C30 C31 33.9(2)
O2 C33 C34 C35 33.9(3)
O2 C36 C35 C34 30.4(3)
N1 C1 C6 C7 -6.5(3)
N1 C1 C6 C5 172.24(19)
N1 C14 C13 C12 175.5(2)
N2 C28 C23 C24 -173.0(2)
N2 C28 C23 C22 3.2(3)
N2 C15 C20 C21 0.1(3)
N2 C15 C20 C19 175.0(2)
C8 C9 C14 N1 0.2(3)
C8 C9 C14 C13 175.90(19)
C8 C9 C10 C11 -176.1(2)
C2 C1 C6 C7 178.04(19)
C2 C1 C6 C5 -3.2(3)
C2 C3 C4 C5 -0.4(3)
C1 N1 C14 C9 -54.1(3)
C1 N1 C14 C13 130.2(2)
C1 C2 C3 C4 0.2(3)
C1 C6 C7 C8 -28.9(3)
C1 C6 C5 C4 3.2(3)
C27 C28 C23 C24 1.2(3)
C27 C28 C23 C22 177.4(2)
C27 C26 C25 C24 0.2(3)
C9 C8 C7 C6 3.4(4)
C9 C14 C13 C12 -0.5(3)
C9 C10 C11 C12 0.6(4)
C6 C5 C4 C3 -1.3(3)
C32 O1 C29 C30 -16.3(2)
C32 C31 C30 C29 -38.5(2)
C7 C8 C9 C14 27.7(3)
C7 C8 C9 C10 -156.5(2)
C7 C6 C5 C4 -178.1(2)
C14 N1 C1 C2 -125.9(2)
C14 N1 C1 C6 58.6(3)
C14 C9 C10 C11 -0.2(3)
C14 C13 C12 C11 0.9(4)
C28 N2 C15 C16 -140.0(2)
C28 N2 C15 C20 46.1(3)
C28 C27 C26 C25 0.8(3)
C28 C23 C24 C25 -0.4(3)
C28 C23 C22 C21 25.7(4)
C3 C2 C1 N1 -174.17(19)
C3 C2 C1 C6 1.6(3)
C26 C27 C28 N2 173.31(19)
C26 C27 C28 C23 -1.5(3)
C26 C25 C24 C23 -0.3(4)
C16 C15 C20 C21 -173.7(2)
C16 C15 C20 C19 1.2(3)
C23 C22 C21 C20 -2.2(5)
C29 O1 C32 C31 -8.5(2)
C33 O2 C36 C35 -9.3(3)
C5 C6 C7 C8 152.4(2)
C10 C9 C14 N1 -175.5(2)
C10 C9 C14 C13 0.1(3)
C10 C11 C12 C13 -1.0(4)
C15 N2 C28 C27 136.9(2)
C15 N2 C28 C23 -48.8(3)
C15 C16 C17 C18 -1.5(4)
C15 C20 C21 C22 -24.5(4)
C15 C20 C19 C18 -1.2(4)
C24 C23 C22 C21 -158.0(3)
C22 C23 C24 C25 -176.7(2)
C21 C20 C19 C18 174.0(2)
C36 O2 C33 C34 -15.9(3)
C36 C35 C34 C33 -39.7(3)
C17 C16 C15 N2 -174.3(2)
C17 C16 C15 C20 0.1(3)
C17 C18 C19 C20 -0.2(4)
C19 C20 C21 C22 160.5(3)
C19 C18 C17 C16 1.5(4)

loop_
_smtbx_masks_void_nr
_smtbx_masks_void_average_x
_smtbx_masks_void_average_y
_smtbx_masks_void_average_z
_smtbx_masks_void_volume
_smtbx_masks_void_count_electrons
1 0.000 -0.062 -0.690 789.0 89.0
2 0.500 -0.198 -0.745 789.0 89.0
